data_7159228
loop_
_publ_author_name
'Komogortsev, Andrey N.'
'Lichitskii, Boris V.'
'Milyutin, Constantine V.'
'Melekhina, Valeriya G.'

_publ_section_title
;
 Photochemical synthesis and ring-chain-ring tautomerism of
 benzo[4,5]imidazo[1,2-<i>a</i>]cyclopenta[<i>e</i>]pyridines.
;
_journal_issue 13
_journal_name_full 'Organic &amp; biomolecular chemistry'
_journal_page_first 2720
_journal_page_last 2728
_journal_paper_doi 10.1039/d3ob00273j
_journal_volume 21
_journal_year 2023
_chemical_formula_moiety 'C26 H28 N4 O2, C2 H6 O'
_chemical_formula_sum 'C28 H34 N4 O3'
_chemical_formula_weight 474.59
_space_group_crystal_system monoclinic
_space_group_IT_number 14
_space_group_name_Hall '-P 2ybc'
_space_group_name_H-M_alt 'P 1 21/c 1'
_atom_sites_solution_hydrogens difmap
_atom_sites_solution_primary dual
_atom_sites_solution_secondary difmap
_audit_creation_date 2022-03-21
_audit_creation_method
;
Olex2 1.5
(compiled 2021.12.09 svn.r5202d8cf for OlexSys, GUI svn.r6439)
;
_audit_update_record
;
2022-12-29 deposited with the CCDC.	2023-03-07 downloaded from the CCDC.
;
_cell_angle_alpha 90
_cell_angle_beta 102.1288(8)
_cell_angle_gamma 90
_cell_formula_units_Z 4
_cell_length_a 8.48626(8)
_cell_length_b 24.4487(2)
_cell_length_c 12.18602(9)
_cell_measurement_reflns_used 21621
_cell_measurement_temperature 100.01(10)
_cell_measurement_theta_max 78.8460
_cell_measurement_theta_min 4.1290
_cell_volume 2471.89(4)
_computing_cell_refinement 'CrysAlisPro 1.171.41.123a (Rigaku OD, 2022)'
_computing_data_collection 'CrysAlisPro 1.171.41.123a (Rigaku OD, 2022)'
_computing_data_reduction 'CrysAlisPro 1.171.41.123a (Rigaku OD, 2022)'
_computing_molecular_graphics 'Olex2 1.5 (Dolomanov et al., 2009)'
_computing_publication_material 'Olex2 1.5 (Dolomanov et al., 2009)'
_computing_structure_refinement 'XL  (Sheldrick, 2008)'
_computing_structure_solution 'SHELXT 2014/5 (Sheldrick, 2014)'
_diffrn_ambient_environment N~2~
_diffrn_ambient_temperature 100.01(10)
_diffrn_detector 'Hybrid Pixel Array Detector'
_diffrn_detector_area_resol_mean 10.0000
_diffrn_detector_type HyPix
_diffrn_measured_fraction_theta_full 0.999
_diffrn_measured_fraction_theta_max 0.996
_diffrn_measurement_details
;
List of Runs (angles in degrees, time in seconds):

  # Type    Start    End  Width  t~exp~   \w     \q     \k     \f   Frames
#--------------------------------------------------------------------------
  1  \w    -83.00  -3.80   0.40    2.50    --  -48.76 113.00-105.00  198
  2  \w     26.00  89.20   0.40    2.50    --   48.76-113.00 163.00  158
  3  \w   -161.00 -81.00   0.40   10.00    --  -90.00-113.00 163.00  200
  4  \w    -82.00 -18.00   0.40   10.00    --  -90.00 113.00-105.00  160
  5  \w     40.00 108.00   0.40   10.00    --  111.50-113.00 163.00  170
  6  \w    102.00 178.00   0.40   10.00    --  111.50 113.00-105.00  190
  7  \w   -120.00 -73.20   0.40    2.50    --  -48.76-125.00 -30.00  117
  8  \w   -120.00 -73.20   0.40    2.50    --  -48.76-125.00  60.00  117
  9  \w   -120.00 -73.20   0.40    2.50    --  -48.76-125.00-120.00  117
 10  \w   -120.00 -73.20   0.40    2.50    --  -48.76-125.00 -90.00  117
 11  \w    -26.00  26.00   0.40    2.50    --  -48.76  19.00 150.00  130
 12  \w   -120.00 -73.20   0.40    2.50    --  -48.76-125.00-150.00  117
 13  \w     40.00 106.80   0.40   10.00    --  111.50-102.00  -5.54  167
 14  \w     40.00  71.20   0.40   10.00    --  111.50 -61.00  60.00   78
 15  \w     40.00 105.20   0.40   10.00    --  111.50 -95.00-150.00  163
 16  \w     92.00 126.00   0.40   10.00    --  111.50  77.00-180.00   85
 17  \w    134.00 172.00   0.40   10.00    --  111.50  77.00-180.00   95
 18  \w     48.00  90.00   0.40   10.00    --  111.50 -95.00-180.00  105
 19  \w     41.00  70.20   0.40   10.00    --  111.50 -61.00-120.00   73
 20  \w    102.00 138.00   0.40   10.00    --  111.50  45.00-120.00   90
 21  \w     41.00  70.20   0.40   10.00    --  111.50 -61.00-150.00   73
 22  \w     41.00  67.00   0.40   10.00    --  111.50 -77.00-120.00   65
 23  \w     43.00  69.00   0.40   10.00    --  111.50 -61.00  30.00   65
 24  \w     81.00 107.00   0.40   10.00    --  111.50-109.00  -8.21   65
 25  \w     42.00 108.00   0.40   10.00    --  111.50-119.00 151.62  165
 26  \w     98.00 124.00   0.40   10.00    --  111.50  61.00-150.00   65
 27  \w    141.00 168.20   0.40   10.00    --  111.50  61.00-150.00   68
 28  \w     84.00 109.20   0.40   10.00    --  111.50-125.00 -60.00   63
 29  \w     42.00 106.00   0.40   10.00    --  111.50-113.00-167.03  160
 30  \w     90.00 129.20   0.40   10.00    --  111.50-150.00 -83.69   98
 31  \w    101.00 173.00   0.40   10.00    --  111.50  15.00 -30.00  180
 32  \w    101.00 140.20   0.40   10.00    --  111.50  30.00   0.00   98
 33  \w     72.00 104.00   0.40   10.00    --  111.50 -77.00-180.00   80
 34  \w    104.00 131.20   0.40   10.00    --  111.50  30.00-150.00   68
 35  \w    139.00 165.00   0.40   10.00    --  111.50  30.00-150.00   65
 36  \w     50.00  90.00   0.40   10.00    --  111.50-125.00 150.00  100
 37  \w     49.00  88.20   0.40   10.00    --  111.50-101.00 -64.71   98
 38  \w    145.00 171.00   0.40   10.00    --  111.50  30.00   0.00   65
 39  \w     53.00  79.00   0.40   10.00    --  111.50 -82.00 179.19   65
 40  \w    106.00 132.00   0.40   10.00    --  111.50 -82.00 179.19   65
 41  \w     99.00 129.00   0.40   10.00    --  111.50 -82.00 115.81   75
 42  \w     41.00  68.20   0.40   10.00    --  111.50 -61.00   0.00   68
 43  \w     52.00  78.00   0.40   10.00    --  111.50 -77.00  90.00   65
 44  \w     83.00 109.00   0.40   10.00    --  111.50-125.00 -90.00   65
 45  \w    109.00 177.00   0.40   10.00    --  111.50  30.00  90.00  170
 46  \w    119.00 145.00   0.40   10.00    --  111.50  61.00 -90.00   65
 47  \w     41.00  70.20   0.40   10.00    --  111.50 -61.00 -30.00   73
;
_diffrn_measurement_device 'four-circle diffractometer'
_diffrn_measurement_device_type 'XtaLAB Synergy, Dualflex, HyPix'
_diffrn_measurement_method '\w scans'
_diffrn_orient_matrix_type 'CrysAlisPro convention (1999,Acta A55,543-557)'
_diffrn_orient_matrix_UB_11 -0.0791822000
_diffrn_orient_matrix_UB_12 -0.0542787000
_diffrn_orient_matrix_UB_13 -0.0464464000
_diffrn_orient_matrix_UB_21 0.1613161000
_diffrn_orient_matrix_UB_22 -0.0299407000
_diffrn_orient_matrix_UB_23 0.0412166000
_diffrn_orient_matrix_UB_31 -0.0465179000
_diffrn_orient_matrix_UB_32 -0.0114026000
_diffrn_orient_matrix_UB_33 0.1134344000
_diffrn_radiation_monochromator mirror
_diffrn_radiation_probe x-ray
_diffrn_radiation_type 'Cu K\a'
_diffrn_radiation_wavelength 1.54184
_diffrn_reflns_av_R_equivalents 0.0324
_diffrn_reflns_av_unetI/netI 0.0194
_diffrn_reflns_Laue_measured_fraction_full 0.999
_diffrn_reflns_Laue_measured_fraction_max 0.996
_diffrn_reflns_limit_h_max 10
_diffrn_reflns_limit_h_min -10
_diffrn_reflns_limit_k_max 30
_diffrn_reflns_limit_k_min -31
_diffrn_reflns_limit_l_max 15
_diffrn_reflns_limit_l_min -13
_diffrn_reflns_number 31875
_diffrn_reflns_point_group_measured_fraction_full 0.999
_diffrn_reflns_point_group_measured_fraction_max 0.996
_diffrn_reflns_theta_full 67.684
_diffrn_reflns_theta_max 79.523
_diffrn_reflns_theta_min 3.616
_diffrn_source 'micro-focus sealed X-ray tube'
_diffrn_source_type 'PhotonJet (Cu) X-ray Source'
_exptl_absorpt_coefficient_mu 0.670
_exptl_absorpt_correction_T_max 0.969
_exptl_absorpt_correction_T_min 0.844
_exptl_absorpt_correction_type analytical
_exptl_absorpt_process_details
;
CrysAlisPro 1.171.41.123a (Rigaku Oxford Diffraction, 2022)
Analytical numeric absorption correction using a multifaceted crystal
model based on expressions derived by R.C. Clark & J.S. Reid.
(Clark, R. C. & Reid, J. S. (1995). Acta Cryst. A51, 887-897)
Empirical absorption correction using spherical harmonics,
implemented in SCALE3 ABSPACK scaling algorithm.
;
_exptl_crystal_colour colourless
_exptl_crystal_density_diffrn 1.275
_exptl_crystal_density_method 'not measured'
_exptl_crystal_description needle
_exptl_crystal_F_000 1016
_exptl_crystal_size_max 0.46
_exptl_crystal_size_mid 0.06
_exptl_crystal_size_min 0.05
_refine_diff_density_max 0.340
_refine_diff_density_min -0.242
_refine_diff_density_rms 0.045
_refine_ls_extinction_coef 0.00118(19)
_refine_ls_extinction_expression Fc^*^=kFc[1+0.001xFc^2^\l^3^/sin(2\q)]^-1/4^
_refine_ls_extinction_method 'SHELXL-2018/3 (Sheldrick 2018)'
_refine_ls_goodness_of_fit_ref 1.076
_refine_ls_hydrogen_treatment refall
_refine_ls_matrix_type full
_refine_ls_number_parameters 453
_refine_ls_number_reflns 5343
_refine_ls_number_restraints 0
_refine_ls_restrained_S_all 1.076
_refine_ls_R_factor_all 0.0416
_refine_ls_R_factor_gt 0.0399
_refine_ls_shift/su_max 0.000
_refine_ls_shift/su_mean 0.000
_refine_ls_structure_factor_coef Fsqd
_refine_ls_weighting_details 'w=1/[\s^2^(Fo^2^)+(0.0516P)^2^+0.9647P] where P=(Fo^2^+2Fc^2^)/3'
_refine_ls_weighting_scheme calc
_refine_ls_wR_factor_gt 0.1035
_refine_ls_wR_factor_ref 0.1048
_reflns_Friedel_coverage 0.000
_reflns_number_gt 5026
_reflns_number_total 5343
_reflns_threshold_expression 'I > 2\s(I)'
_cod_data_source_file d3ob00273j2.cif
_cod_data_source_block C6BNIMNH2NH2
_cod_depositor_comments 'Adding full bibliography for 7159223--7159229.cif.'
_cod_database_code 7159228
_shelx_shelxl_version_number 2018/3
_chemical_oxdiff_formula 'C28 H35 N4 O3'
_chemical_oxdiff_usercomment C6BNIMNH2NH2
_shelx_space_group_comment
;
The symmetry employed for this shelxl refinement is uniquely defined
by the following loop, which should always be used as a source of
symmetry information in preference to the above space-group names.
They are only intended as comments.
;
_shelx_estimated_absorpt_t_max 0.967
_shelx_estimated_absorpt_t_min 0.748
_olex2_refinement_description
;
;
_olex2_submission_special_instructions 'No special instructions were received'
_oxdiff_exptl_absorpt_empirical_details
;
Empirical correction (ABSPACK) includes:
- Absorption correction using spherical harmonics
- Frame scaling
;
_oxdiff_exptl_absorpt_empirical_full_max 1.544
_oxdiff_exptl_absorpt_empirical_full_min 0.287

loop_
_space_group_symop_operation_xyz
'x, y, z'
'-x, y+1/2, -z+1/2'
'-x, -y, -z'
'x, -y-1/2, z-1/2'

loop_
_atom_site_label
_atom_site_type_symbol
_atom_site_fract_x
_atom_site_fract_y
_atom_site_fract_z
_atom_site_U_iso_or_equiv
_atom_site_adp_type
_atom_site_occupancy
_atom_site_site_symmetry_order
_atom_site_calc_flag
_atom_site_refinement_flags_posn
_atom_site_refinement_flags_adp
_atom_site_refinement_flags_occupancy
_atom_site_disorder_assembly
_atom_site_disorder_group
O1 O 0.41114(10) 0.39472(3) 0.55084(7) 0.02251(18) Uani 1 1 d . . . . .
H1 H 0.517(2) 0.4037(8) 0.5791(16) 0.047(5) Uiso 1 1 d . . . . .
O2 O 0.54675(10) 0.29351(4) 0.49208(7) 0.02410(19) Uani 1 1 d . . . . .
N1 N 0.56555(11) 0.21185(4) 0.66272(8) 0.0200(2) Uani 1 1 d . . . . .
N2 N 0.57373(12) 0.17747(4) 0.74873(8) 0.0209(2) Uani 1 1 d . . . . .
H2 H 0.5484(19) 0.1881(7) 0.8146(14) 0.030(4) Uiso 1 1 d . . . . .
N3 N 0.23368(11) 0.36174(4) 0.75154(8) 0.0193(2) Uani 1 1 d . . . . .
N4 N -0.01748(12) 0.39505(4) 0.72718(8) 0.0220(2) Uani 1 1 d . . . . .
C1 C 0.36954(13) 0.34400(5) 0.59088(9) 0.0193(2) Uani 1 1 d . . . . .
C2 C 0.48384(13) 0.29737(5) 0.57320(9) 0.0201(2) Uani 1 1 d . . . . .
C3 C 0.50126(13) 0.25952(5) 0.66871(9) 0.0201(2) Uani 1 1 d . . . . .
C4 C 0.42446(14) 0.28274(5) 0.75912(9) 0.0208(2) Uani 1 1 d . . . . .
H4A H 0.4984(19) 0.2815(6) 0.8356(14) 0.029(4) Uiso 1 1 d . . . . .
H4B H 0.3259(19) 0.2617(6) 0.7627(13) 0.026(4) Uiso 1 1 d . . . . .
C5 C 0.38444(13) 0.34288(5) 0.72227(9) 0.0193(2) Uani 1 1 d . . . . .
C6 C 0.09853(14) 0.37909(5) 0.67766(9) 0.0204(2) Uani 1 1 d . . . . .
C7 C 0.08946(14) 0.37889(5) 0.55429(9) 0.0215(2) Uani 1 1 d . . . . .
H7A H 0.1295(18) 0.4147(7) 0.5335(13) 0.026(4) Uiso 1 1 d . . . . .
H7B H -0.0264(19) 0.3760(6) 0.5164(13) 0.025(4) Uiso 1 1 d . . . . .
C8 C 0.19285(13) 0.33223(5) 0.52229(9) 0.0199(2) Uani 1 1 d . . . . .
C9 C 0.63247(13) 0.12413(5) 0.74148(9) 0.0208(2) Uani 1 1 d . . . . .
C10 C 0.64721(16) 0.09038(5) 0.83527(10) 0.0273(3) Uani 1 1 d . . . . .
H10 H 0.619(2) 0.1045(7) 0.9016(15) 0.035(4) Uiso 1 1 d . . . . .
C11 C 0.70440(18) 0.03755(6) 0.83099(12) 0.0344(3) Uani 1 1 d . . . . .
H11 H 0.714(2) 0.0139(8) 0.8976(16) 0.043(5) Uiso 1 1 d . . . . .
C12 C 0.74522(18) 0.01764(5) 0.73382(12) 0.0326(3) Uani 1 1 d . . . . .
H12 H 0.785(2) -0.0195(7) 0.7320(14) 0.035(4) Uiso 1 1 d . . . . .
C13 C 0.72939(16) 0.05146(5) 0.64071(11) 0.0284(3) Uani 1 1 d . . . . .
H13 H 0.758(2) 0.0380(7) 0.5717(14) 0.033(4) Uiso 1 1 d . . . . .
C14 C 0.67451(15) 0.10472(5) 0.64374(10) 0.0242(2) Uani 1 1 d . . . . .
H14 H 0.665(2) 0.1289(7) 0.5787(14) 0.031(4) Uiso 1 1 d . . . . .
C15 C 0.52261(14) 0.37989(5) 0.77958(10) 0.0235(2) Uani 1 1 d . . . . .
H15A H 0.626(2) 0.3675(7) 0.7609(14) 0.034(4) Uiso 1 1 d . . . . .
H15B H 0.5031(19) 0.4177(7) 0.7567(13) 0.028(4) Uiso 1 1 d . . . . .
H15C H 0.5337(19) 0.3780(7) 0.8623(14) 0.029(4) Uiso 1 1 d . . . . .
C16 C 0.20192(14) 0.36751(5) 0.85870(9) 0.0202(2) Uani 1 1 d . . . . .
C17 C 0.29105(14) 0.35566(5) 0.96593(10) 0.0219(2) Uani 1 1 d . . . . .
H17 H 0.3969(18) 0.3391(6) 0.9797(12) 0.021(3) Uiso 1 1 d . . . . .
C18 C 0.21893(15) 0.36760(5) 1.05530(10) 0.0245(2) Uani 1 1 d . . . . .
H18 H 0.2817(19) 0.3597(6) 1.1326(14) 0.028(4) Uiso 1 1 d . . . . .
C19 C 0.06373(15) 0.38967(5) 1.03924(10) 0.0257(3) Uani 1 1 d . . . . .
H19 H 0.0178(19) 0.3977(6) 1.1051(13) 0.028(4) Uiso 1 1 d . . . . .
C20 C -0.02611(15) 0.40010(5) 0.93236(10) 0.0245(2) Uani 1 1 d . . . . .
H20 H -0.138(2) 0.4150(7) 0.9202(13) 0.030(4) Uiso 1 1 d . . . . .
C21 C 0.04509(14) 0.38877(5) 0.84160(9) 0.0213(2) Uani 1 1 d . . . . .
C22 C 0.12593(14) 0.27635(5) 0.54930(10) 0.0222(2) Uani 1 1 d . . . . .
H22A H 0.1129(18) 0.2744(6) 0.6292(13) 0.022(3) Uiso 1 1 d . . . . .
H22B H 0.2034(18) 0.2473(6) 0.5396(13) 0.025(4) Uiso 1 1 d . . . . .
C23 C -0.03787(15) 0.26237(5) 0.47377(11) 0.0272(3) Uani 1 1 d . . . . .
H23A H -0.123(2) 0.2885(7) 0.4857(14) 0.033(4) Uiso 1 1 d . . . . .
H23B H -0.069(2) 0.2254(7) 0.4918(14) 0.032(4) Uiso 1 1 d . . . . .
C24 C -0.02923(16) 0.26451(6) 0.34997(11) 0.0294(3) Uani 1 1 d . . . . .
H24A H -0.137(2) 0.2558(7) 0.3017(15) 0.038(4) Uiso 1 1 d . . . . .
H24B H 0.0482(19) 0.2353(7) 0.3340(13) 0.027(4) Uiso 1 1 d . . . . .
C25 C 0.03009(15) 0.32027(6) 0.32044(10) 0.0270(3) Uani 1 1 d . . . . .
H25A H -0.053(2) 0.3490(7) 0.3253(14) 0.035(4) Uiso 1 1 d . . . . .
H25B H 0.039(2) 0.3208(7) 0.2413(14) 0.033(4) Uiso 1 1 d . . . . .
C26 C 0.19325(14) 0.33460(5) 0.39553(9) 0.0232(2) Uani 1 1 d . . . . .
H26A H 0.2767(19) 0.3079(7) 0.3801(13) 0.028(4) Uiso 1 1 d . . . . .
H26B H 0.2284(19) 0.3719(7) 0.3783(13) 0.027(4) Uiso 1 1 d . . . . .
O3 O 0.70493(10) 0.44090(3) 0.60832(7) 0.02458(19) Uani 1 1 d . . . . .
H3 H 0.798(3) 0.4250(8) 0.6479(17) 0.052(5) Uiso 1 1 d . . . . .
C27 C 0.72069(19) 0.49855(6) 0.62417(11) 0.0328(3) Uani 1 1 d . . . . .
H27A H 0.620(2) 0.5141(7) 0.5776(15) 0.042(5) Uiso 1 1 d . . . . .
H27B H 0.815(2) 0.5126(8) 0.5945(17) 0.051(5) Uiso 1 1 d . . . . .
C28 C 0.7408(2) 0.51588(6) 0.74527(12) 0.0373(3) Uani 1 1 d . . . . .
H28A H 0.748(2) 0.5569(8) 0.7482(16) 0.047(5) Uiso 1 1 d . . . . .
H28B H 0.641(3) 0.5037(9) 0.7773(18) 0.059(6) Uiso 1 1 d . . . . .
H28C H 0.845(2) 0.5009(8) 0.7902(17) 0.050(5) Uiso 1 1 d . . . . .

loop_
_atom_site_aniso_label
_atom_site_aniso_U_11
_atom_site_aniso_U_22
_atom_site_aniso_U_33
_atom_site_aniso_U_23
_atom_site_aniso_U_13
_atom_site_aniso_U_12
O1 0.0236(4) 0.0217(4) 0.0218(4) 0.0040(3) 0.0037(3) -0.0010(3)
O2 0.0241(4) 0.0305(4) 0.0188(4) 0.0019(3) 0.0072(3) 0.0032(3)
N1 0.0190(4) 0.0223(5) 0.0179(4) 0.0013(3) 0.0022(3) 0.0003(4)
N2 0.0239(5) 0.0219(5) 0.0173(4) 0.0012(4) 0.0051(4) 0.0022(4)
N3 0.0200(5) 0.0210(4) 0.0169(4) 0.0000(3) 0.0041(3) 0.0030(4)
N4 0.0221(5) 0.0245(5) 0.0192(5) -0.0010(4) 0.0043(4) 0.0034(4)
C1 0.0212(5) 0.0203(5) 0.0167(5) 0.0014(4) 0.0044(4) -0.0003(4)
C2 0.0183(5) 0.0240(5) 0.0175(5) -0.0001(4) 0.0025(4) -0.0005(4)
C3 0.0189(5) 0.0230(5) 0.0180(5) 0.0008(4) 0.0032(4) 0.0017(4)
C4 0.0224(5) 0.0222(5) 0.0183(5) 0.0019(4) 0.0052(4) 0.0029(4)
C5 0.0185(5) 0.0220(5) 0.0177(5) 0.0008(4) 0.0043(4) 0.0023(4)
C6 0.0216(5) 0.0197(5) 0.0196(5) -0.0003(4) 0.0034(4) 0.0014(4)
C7 0.0225(6) 0.0233(6) 0.0182(5) 0.0004(4) 0.0032(4) 0.0038(4)
C8 0.0203(5) 0.0224(5) 0.0167(5) 0.0002(4) 0.0033(4) 0.0023(4)
C9 0.0185(5) 0.0218(5) 0.0216(5) 0.0005(4) 0.0032(4) -0.0003(4)
C10 0.0341(6) 0.0262(6) 0.0238(6) 0.0030(5) 0.0109(5) 0.0020(5)
C11 0.0460(8) 0.0277(7) 0.0327(7) 0.0096(5) 0.0160(6) 0.0061(6)
C12 0.0395(7) 0.0214(6) 0.0405(7) 0.0043(5) 0.0165(6) 0.0060(5)
C13 0.0315(6) 0.0268(6) 0.0297(6) -0.0015(5) 0.0127(5) 0.0014(5)
C14 0.0263(6) 0.0251(6) 0.0217(5) 0.0016(4) 0.0061(4) 0.0015(5)
C15 0.0231(6) 0.0278(6) 0.0195(5) -0.0002(4) 0.0040(4) -0.0018(5)
C16 0.0222(5) 0.0197(5) 0.0192(5) -0.0011(4) 0.0056(4) 0.0002(4)
C17 0.0223(5) 0.0232(5) 0.0199(5) 0.0006(4) 0.0035(4) 0.0012(4)
C18 0.0285(6) 0.0264(6) 0.0184(5) 0.0003(4) 0.0043(4) 0.0011(5)
C19 0.0281(6) 0.0298(6) 0.0204(5) -0.0014(5) 0.0080(5) 0.0021(5)
C20 0.0231(6) 0.0280(6) 0.0233(6) -0.0009(4) 0.0067(4) 0.0031(5)
C21 0.0232(6) 0.0209(5) 0.0194(5) -0.0006(4) 0.0041(4) 0.0012(4)
C22 0.0218(5) 0.0231(6) 0.0212(5) -0.0007(4) 0.0032(4) 0.0000(4)
C23 0.0228(6) 0.0287(6) 0.0286(6) -0.0010(5) 0.0021(5) -0.0010(5)
C24 0.0256(6) 0.0334(7) 0.0261(6) -0.0057(5) -0.0020(5) 0.0025(5)
C25 0.0270(6) 0.0341(7) 0.0182(5) -0.0012(5) 0.0006(4) 0.0060(5)
C26 0.0242(6) 0.0281(6) 0.0171(5) 0.0005(4) 0.0042(4) 0.0035(5)
O3 0.0229(4) 0.0240(4) 0.0252(4) 0.0014(3) 0.0017(3) 0.0002(3)
C27 0.0448(8) 0.0242(6) 0.0277(6) 0.0035(5) 0.0035(6) 0.0001(6)
C28 0.0529(9) 0.0264(7) 0.0297(7) -0.0015(5) 0.0024(6) -0.0001(6)

loop_
_atom_type_symbol
_atom_type_description
_atom_type_scat_dispersion_real
_atom_type_scat_dispersion_imag
_atom_type_scat_source
C C 0.0181 0.0091 'International Tables Vol C Tables 4.2.6.8 and 6.1.1.4'
H H 0.0000 0.0000 'International Tables Vol C Tables 4.2.6.8 and 6.1.1.4'
N N 0.0311 0.0180 'International Tables Vol C Tables 4.2.6.8 and 6.1.1.4'
O O 0.0492 0.0322 'International Tables Vol C Tables 4.2.6.8 and 6.1.1.4'

loop_
_exptl_crystal_face_index_h
_exptl_crystal_face_index_k
_exptl_crystal_face_index_l
_exptl_crystal_face_perp_dist
0 1 0 0.0309
-2 -1 0 0.0277
1 1 0 0.0319
1 -1 0 0.0291
-2 1 0 0.0272
0 0 -1 0.1829
0 0 1 0.2543
-1 2 0 0.0306
0 -1 0 0.0212
-1 -1 0 0.0282

loop_
_geom_angle_atom_site_label_1
_geom_angle_atom_site_label_2
_geom_angle_atom_site_label_3
_geom_angle
_geom_angle_site_symmetry_1
_geom_angle_site_symmetry_3
_geom_angle_publ_flag
C1 O1 H1 112.2(12) . . ?
C3 N1 N2 118.41(10) . . ?
N1 N2 H2 122.0(10) . . ?
N1 N2 C9 119.73(9) . . ?
C9 N2 H2 118.2(10) . . ?
C6 N3 C5 126.05(9) . . ?
C6 N3 C16 106.53(9) . . ?
C16 N3 C5 127.38(9) . . ?
C6 N4 C21 105.17(9) . . ?
O1 C1 C2 113.14(9) . . ?
O1 C1 C5 113.26(9) . . ?
O1 C1 C8 104.87(9) . . ?
C2 C1 C5 102.14(8) . . ?
C2 C1 C8 110.26(9) . . ?
C5 C1 C8 113.42(9) . . ?
O2 C2 C1 124.41(10) . . ?
O2 C2 C3 127.13(11) . . ?
C3 C2 C1 108.45(9) . . ?
N1 C3 C2 119.69(10) . . ?
N1 C3 C4 129.28(10) . . ?
C2 C3 C4 110.83(10) . . ?
C3 C4 H4A 112.6(9) . . ?
C3 C4 H4B 109.7(9) . . ?
C3 C4 C5 104.32(9) . . ?
H4A C4 H4B 108.1(13) . . ?
C5 C4 H4A 110.6(9) . . ?
C5 C4 H4B 111.6(9) . . ?
N3 C5 C1 110.58(9) . . ?
N3 C5 C4 112.00(9) . . ?
N3 C5 C15 109.03(9) . . ?
C4 C5 C1 105.98(9) . . ?
C15 C5 C1 110.07(9) . . ?
C15 C5 C4 109.14(9) . . ?
N3 C6 C7 121.45(10) . . ?
N4 C6 N3 113.21(10) . . ?
N4 C6 C7 125.34(10) . . ?
C6 C7 H7A 107.9(9) . . ?
C6 C7 H7B 107.7(9) . . ?
C6 C7 C8 110.31(9) . . ?
H7A C7 H7B 107.6(12) . . ?
C8 C7 H7A 110.2(9) . . ?
C8 C7 H7B 112.9(9) . . ?
C7 C8 C1 105.00(9) . . ?
C7 C8 C22 110.35(9) . . ?
C7 C8 C26 110.27(9) . . ?
C22 C8 C1 113.53(9) . . ?
C22 C8 C26 108.95(9) . . ?
C26 C8 C1 108.67(9) . . ?
C10 C9 N2 118.01(10) . . ?
C10 C9 C14 120.21(11) . . ?
C14 C9 N2 121.77(10) . . ?
C9 C10 H10 119.0(10) . . ?
C11 C10 C9 119.55(12) . . ?
C11 C10 H10 121.5(10) . . ?
C10 C11 H11 119.2(11) . . ?
C10 C11 C12 120.73(12) . . ?
C12 C11 H11 120.1(11) . . ?
C11 C12 H12 119.8(10) . . ?
C13 C12 C11 119.30(12) . . ?
C13 C12 H12 120.9(10) . . ?
C12 C13 H13 120.2(10) . . ?
C14 C13 C12 120.89(12) . . ?
C14 C13 H13 118.9(10) . . ?
C9 C14 H14 119.7(10) . . ?
C13 C14 C9 119.31(11) . . ?
C13 C14 H14 121.0(10) . . ?
C5 C15 H15A 110.1(10) . . ?
C5 C15 H15B 111.4(10) . . ?
C5 C15 H15C 109.6(9) . . ?
H15A C15 H15B 109.2(13) . . ?
H15A C15 H15C 108.4(13) . . ?
H15B C15 H15C 108.1(13) . . ?
N3 C16 C17 133.01(11) . . ?
N3 C16 C21 105.21(10) . . ?
C17 C16 C21 121.77(10) . . ?
C16 C17 H17 123.3(9) . . ?
C18 C17 C16 116.70(11) . . ?
C18 C17 H17 119.9(9) . . ?
C17 C18 H18 117.6(9) . . ?
C17 C18 C19 121.94(11) . . ?
C19 C18 H18 120.5(9) . . ?
C18 C19 H19 119.1(9) . . ?
C20 C19 C18 121.18(11) . . ?
C20 C19 H19 119.7(9) . . ?
C19 C20 H20 121.6(9) . . ?
C19 C20 C21 117.62(11) . . ?
C21 C20 H20 120.8(9) . . ?
N4 C21 C16 109.86(10) . . ?
N4 C21 C20 129.39(11) . . ?
C20 C21 C16 120.75(11) . . ?
C8 C22 H22A 111.7(8) . . ?
C8 C22 H22B 109.0(9) . . ?
H22A C22 H22B 107.1(12) . . ?
C23 C22 C8 113.39(10) . . ?
C23 C22 H22A 107.5(9) . . ?
C23 C22 H22B 108.0(9) . . ?
C22 C23 H23A 111.2(10) . . ?
C22 C23 H23B 109.0(10) . . ?
H23A C23 H23B 108.6(14) . . ?
C24 C23 C22 111.06(10) . . ?
C24 C23 H23A 107.9(10) . . ?
C24 C23 H23B 109.0(10) . . ?
C23 C24 H24A 110.1(10) . . ?
C23 C24 H24B 109.4(9) . . ?
H24A C24 H24B 106.6(13) . . ?
C25 C24 C23 110.56(10) . . ?
C25 C24 H24A 111.1(10) . . ?
C25 C24 H24B 109.0(9) . . ?
C24 C25 H25A 110.0(10) . . ?
C24 C25 H25B 110.0(10) . . ?
C24 C25 C26 111.48(10) . . ?
H25A C25 H25B 104.5(13) . . ?
C26 C25 H25A 111.2(10) . . ?
C26 C25 H25B 109.5(10) . . ?
C8 C26 H26A 108.1(9) . . ?
C8 C26 H26B 108.0(9) . . ?
C25 C26 C8 113.38(10) . . ?
C25 C26 H26A 108.8(9) . . ?
C25 C26 H26B 110.9(9) . . ?
H26A C26 H26B 107.4(13) . . ?
C27 O3 H3 107.4(13) . . ?
O3 C27 H27A 104.8(11) . . ?
O3 C27 H27B 110.3(11) . . ?
O3 C27 C28 113.45(11) . . ?
H27A C27 H27B 108.5(15) . . ?
C28 C27 H27A 110.9(10) . . ?
C28 C27 H27B 108.7(12) . . ?
C27 C28 H28A 108.0(11) . . ?
C27 C28 H28B 110.6(12) . . ?
C27 C28 H28C 109.5(11) . . ?
H28A C28 H28B 108.4(16) . . ?
H28A C28 H28C 107.8(16) . . ?
H28B C28 H28C 112.5(16) . . ?

loop_
_geom_bond_atom_site_label_1
_geom_bond_atom_site_label_2
_geom_bond_distance
_geom_bond_site_symmetry_2
_geom_bond_publ_flag
O1 H1 0.92(2) . ?
O1 C1 1.4047(13) . ?
O2 C2 1.2218(14) . ?
N1 N2 1.3340(13) . ?
N1 C3 1.2955(15) . ?
N2 H2 0.912(17) . ?
N2 C9 1.4053(15) . ?
N3 C5 1.4726(14) . ?
N3 C6 1.3682(14) . ?
N3 C16 1.3948(14) . ?
N4 C6 1.3172(15) . ?
N4 C21 1.3924(14) . ?
C1 C2 1.5410(15) . ?
C1 C5 1.5797(15) . ?
C1 C8 1.5821(15) . ?
C2 C3 1.4698(15) . ?
C3 C4 1.5041(15) . ?
C4 H4A 1.008(16) . ?
C4 H4B 0.991(16) . ?
C4 C5 1.5541(15) . ?
C5 C15 1.5288(16) . ?
C6 C7 1.4890(15) . ?
C7 H7A 0.990(16) . ?
C7 H7B 0.997(16) . ?
C7 C8 1.5386(15) . ?
C8 C22 1.5413(16) . ?
C8 C26 1.5465(15) . ?
C9 C10 1.3940(16) . ?
C9 C14 1.3963(16) . ?
C10 H10 0.956(17) . ?
C10 C11 1.3846(19) . ?
C11 H11 0.986(19) . ?
C11 C12 1.3896(19) . ?
C12 H12 0.971(17) . ?
C12 C13 1.3874(19) . ?
C13 H13 0.979(17) . ?
C13 C14 1.3861(18) . ?
C14 H14 0.979(17) . ?
C15 H15A 1.001(18) . ?
C15 H15B 0.969(17) . ?
C15 H15C 0.994(16) . ?
C16 C17 1.3958(16) . ?
C16 C21 1.4029(16) . ?
C17 H17 0.967(15) . ?
C17 C18 1.3878(16) . ?
C18 H18 0.999(16) . ?
C18 C19 1.3985(18) . ?
C19 H19 0.983(16) . ?
C19 C20 1.3876(17) . ?
C20 H20 1.001(16) . ?
C20 C21 1.3949(16) . ?
C22 H22A 1.004(15) . ?
C22 H22B 0.991(16) . ?
C22 C23 1.5357(16) . ?
C23 H23A 0.995(17) . ?
C23 H23B 0.981(17) . ?
C23 C24 1.5266(18) . ?
C24 H24A 1.003(18) . ?
C24 H24B 1.017(16) . ?
C24 C25 1.5223(19) . ?
C25 H25A 1.005(18) . ?
C25 H25B 0.984(17) . ?
C25 C26 1.5313(17) . ?
C26 H26A 1.009(16) . ?
C26 H26B 0.995(16) . ?
O3 H3 0.92(2) . ?
O3 C27 1.4251(16) . ?
C27 H27A 0.995(19) . ?
C27 H27B 1.01(2) . ?
C27 C28 1.5102(19) . ?
C28 H28A 1.01(2) . ?
C28 H28B 1.04(2) . ?
C28 H28C 1.01(2) . ?

loop_
_geom_hbond_atom_site_label_D
_geom_hbond_atom_site_label_H
_geom_hbond_atom_site_label_A
_geom_hbond_distance_DH
_geom_hbond_distance_HA
_geom_hbond_distance_DA
_geom_hbond_angle_DHA
_geom_hbond_site_symmetry_A
_geom_hbond_publ_flag
O1 H1 O3 0.92(2) 1.81(2) 2.6920(12) 161.4(18) . yes
N2 H2 O2 0.912(17) 2.212(17) 3.1041(12) 166.0(14) 4_566 yes
O3 H3 N4 0.92(2) 1.81(2) 2.7332(13) 179(2) 1_655 yes

loop_
_geom_torsion_atom_site_label_1
_geom_torsion_atom_site_label_2
_geom_torsion_atom_site_label_3
_geom_torsion_atom_site_label_4
_geom_torsion
_geom_torsion_site_symmetry_1
_geom_torsion_site_symmetry_2
_geom_torsion_site_symmetry_3
_geom_torsion_site_symmetry_4
_geom_torsion_publ_flag
O1 C1 C2 O2 -35.27(15) . . . . ?
O1 C1 C2 C3 145.13(9) . . . . ?
O1 C1 C5 N3 87.56(11) . . . . ?
O1 C1 C5 C4 -150.86(9) . . . . ?
O1 C1 C5 C15 -32.96(13) . . . . ?
O1 C1 C8 C7 -62.25(10) . . . . ?
O1 C1 C8 C22 177.13(9) . . . . ?
O1 C1 C8 C26 55.73(11) . . . . ?
O2 C2 C3 N1 -12.99(18) . . . . ?
O2 C2 C3 C4 171.71(11) . . . . ?
N1 N2 C9 C10 176.65(11) . . . . ?
N1 N2 C9 C14 -3.71(16) . . . . ?
N1 C3 C4 C5 175.31(11) . . . . ?
N2 N1 C3 C2 -177.24(10) . . . . ?
N2 N1 C3 C4 -2.93(18) . . . . ?
N2 C9 C10 C11 179.88(12) . . . . ?
N2 C9 C14 C13 -178.98(11) . . . . ?
N3 C6 C7 C8 30.70(15) . . . . ?
N3 C16 C17 C18 179.51(12) . . . . ?
N3 C16 C21 N4 0.77(13) . . . . ?
N3 C16 C21 C20 -179.59(11) . . . . ?
N4 C6 C7 C8 -149.00(11) . . . . ?
C1 C2 C3 N1 166.59(10) . . . . ?
C1 C2 C3 C4 -8.70(12) . . . . ?
C1 C8 C22 C23 -173.82(9) . . . . ?
C1 C8 C26 C25 176.40(10) . . . . ?
C2 C1 C5 N3 -150.43(9) . . . . ?
C2 C1 C5 C4 -28.85(11) . . . . ?
C2 C1 C5 C15 89.04(10) . . . . ?
C2 C1 C8 C7 175.65(9) . . . . ?
C2 C1 C8 C22 55.03(12) . . . . ?
C2 C1 C8 C26 -66.37(11) . . . . ?
C2 C3 C4 C5 -9.97(12) . . . . ?
C3 N1 N2 C9 175.58(10) . . . . ?
C3 C4 C5 N3 144.91(9) . . . . ?
C3 C4 C5 C1 24.25(11) . . . . ?
C3 C4 C5 C15 -94.26(10) . . . . ?
C5 N3 C6 N4 -178.31(10) . . . . ?
C5 N3 C6 C7 1.95(17) . . . . ?
C5 N3 C16 C17 -3.8(2) . . . . ?
C5 N3 C16 C21 177.58(10) . . . . ?
C5 C1 C2 O2 -157.35(11) . . . . ?
C5 C1 C2 C3 23.05(11) . . . . ?
C5 C1 C8 C7 61.82(11) . . . . ?
C5 C1 C8 C22 -58.81(12) . . . . ?
C5 C1 C8 C26 179.79(9) . . . . ?
C6 N3 C5 C1 -1.19(15) . . . . ?
C6 N3 C5 C4 -119.15(12) . . . . ?
C6 N3 C5 C15 119.96(12) . . . . ?
C6 N3 C16 C17 178.46(13) . . . . ?
C6 N3 C16 C21 -0.18(12) . . . . ?
C6 N4 C21 C16 -1.07(13) . . . . ?
C6 N4 C21 C20 179.34(12) . . . . ?
C6 C7 C8 C1 -59.04(12) . . . . ?
C6 C7 C8 C22 63.66(12) . . . . ?
C6 C7 C8 C26 -175.93(9) . . . . ?
C7 C8 C22 C23 68.62(12) . . . . ?
C7 C8 C26 C25 -69.01(13) . . . . ?
C8 C1 C2 O2 81.80(13) . . . . ?
C8 C1 C2 C3 -97.80(10) . . . . ?
C8 C1 C5 N3 -31.81(12) . . . . ?
C8 C1 C5 C4 89.77(11) . . . . ?
C8 C1 C5 C15 -152.33(9) . . . . ?
C8 C22 C23 C24 55.88(14) . . . . ?
C9 C10 C11 C12 -0.8(2) . . . . ?
C10 C9 C14 C13 0.65(18) . . . . ?
C10 C11 C12 C13 0.5(2) . . . . ?
C11 C12 C13 C14 0.4(2) . . . . ?
C12 C13 C14 C9 -1.0(2) . . . . ?
C14 C9 C10 C11 0.24(19) . . . . ?
C16 N3 C5 C1 -178.54(10) . . . . ?
C16 N3 C5 C4 63.51(14) . . . . ?
C16 N3 C5 C15 -57.39(14) . . . . ?
C16 N3 C6 N4 -0.51(13) . . . . ?
C16 N3 C6 C7 179.75(10) . . . . ?
C16 C17 C18 C19 0.92(18) . . . . ?
C17 C16 C21 N4 -178.06(11) . . . . ?
C17 C16 C21 C20 1.58(18) . . . . ?
C17 C18 C19 C20 0.7(2) . . . . ?
C18 C19 C20 C21 -1.20(19) . . . . ?
C19 C20 C21 N4 179.65(12) . . . . ?
C19 C20 C21 C16 0.09(18) . . . . ?
C21 N4 C6 N3 0.97(13) . . . . ?
C21 N4 C6 C7 -179.30(11) . . . . ?
C21 C16 C17 C18 -2.04(17) . . . . ?
C22 C8 C26 C25 52.24(13) . . . . ?
C22 C23 C24 C25 -56.16(14) . . . . ?
C23 C24 C25 C26 56.08(14) . . . . ?
C24 C25 C26 C8 -55.38(14) . . . . ?
C26 C8 C22 C23 -52.58(12) . . . . ?

loop_
_exptl_oxdiff_crystal_face_indexfrac_h
_exptl_oxdiff_crystal_face_indexfrac_k
_exptl_oxdiff_crystal_face_indexfrac_l
_exptl_oxdiff_crystal_face_x
_exptl_oxdiff_crystal_face_y
_exptl_oxdiff_crystal_face_z
0.0003 0.9991 -0.0004 -0.0542 -0.0299 -0.0114
-1.9992 -0.9912 0.0009 0.2121 -0.2928 0.1044
0.9997 0.9952 -0.0006 -0.1331 0.1315 -0.0579
0.9991 -1.0031 0.0001 -0.0247 0.1912 -0.0350
-1.9986 1.0071 0.0002 0.1036 -0.3525 0.0815
0.0001 0.0004 -0.9995 0.0464 -0.0412 -0.1134
-0.0001 -0.0004 0.9995 -0.0464 0.0412 0.1134
-1.0000 2.0000 -0.0000 -0.0294 -0.2212 0.0237
-0.0000 -1.0000 -0.0000 0.0543 0.0299 0.0114
-1.0000 -1.0000 -0.0000 0.1335 -0.1314 0.0579
